data_4310826
loop_
_publ_author_name
'Ulrich Kortz'
'Saritha Nellutla'
'Ashley C. Stowe'
'Naresh S. Dalal'
'Urs Rauwald'
'Welbeck Danquah'
'Didier Ravot'

_publ_section_title
;
 Sandwich-type Germanotungstates: Structure and Magnetic Properties of the
 Dimeric Polyoxoanions [M~4~(H~2~O)~2~(GeW~9~O~34~)~2~]^12-^ (M = Mn^2+^,
 Cu^2+^, Zn^2+^, Cd^2+^)
;
_journal_name_full 'Inorganic Chemistry'
_journal_page_first 2308
_journal_page_last 2317
_journal_paper_doi 10.1021/ic0354421
_journal_volume 43
_journal_year 2004
_chemical_formula_sum 'Ge2 H68 Na12 O102 W18 Zn4'
_chemical_formula_weight 5692.58
_chemical_name_systematic
; 
 ? 
;
_space_group_IT_number 2
_symmetry_cell_setting triclinic
_symmetry_space_group_name_Hall '-P 1'
_symmetry_space_group_name_H-M 'P -1'
_atom_sites_solution_hydrogens geom
_atom_sites_solution_primary direct
_atom_sites_solution_secondary difmap
_audit_creation_method SHELXL-97
_cell_angle_alpha 97.828(6)
_cell_angle_beta 106.169(6)
_cell_angle_gamma 112.113(5)
_cell_formula_units_Z 1
_cell_length_a 11.589(3)
_cell_length_b 12.811(3)
_cell_length_c 17.221(4)
_cell_measurement_reflns_used 5987
_cell_measurement_temperature 173(2)
_cell_measurement_theta_max 28.20
_cell_measurement_theta_min 2.27
_cell_volume 2189.9(9)
_computing_cell_refinement 'Bruker SMART'
_computing_data_collection 'Bruker SMART'
_computing_data_reduction 'Bruker SHELXTL'
_computing_molecular_graphics 'Bruker SHELXTL'
_computing_publication_material 'Bruker SHELXTL'
_computing_structure_refinement 'SHELXL-97 (Sheldrick, 1997)'
_computing_structure_solution 'SHELXS-97 (Sheldrick, 1990)'
_diffrn_ambient_temperature 173(2)
_diffrn_measured_fraction_theta_full 0.955
_diffrn_measured_fraction_theta_max 0.955
_diffrn_measurement_device_type 'SMART CCD area detector'
_diffrn_measurement_method 'omega scans'
_diffrn_radiation_monochromator graphite
_diffrn_radiation_source 'normal-focus sealed tube'
_diffrn_radiation_type MoK\a
_diffrn_radiation_wavelength 0.71073
_diffrn_reflns_av_R_equivalents 0.0568
_diffrn_reflns_av_sigmaI/netI 0.0743
_diffrn_reflns_limit_h_max 15
_diffrn_reflns_limit_h_min -15
_diffrn_reflns_limit_k_max 17
_diffrn_reflns_limit_k_min -17
_diffrn_reflns_limit_l_max 23
_diffrn_reflns_limit_l_min -23
_diffrn_reflns_number 25220
_diffrn_reflns_theta_full 28.37
_diffrn_reflns_theta_max 28.37
_diffrn_reflns_theta_min 1.28
_diffrn_standards_decay_% 0
_exptl_absorpt_coefficient_mu 25.468
_exptl_absorpt_correction_T_max 0.3558
_exptl_absorpt_correction_T_min 0.1566
_exptl_absorpt_correction_type multi-scan
_exptl_absorpt_process_details SADABS
_exptl_crystal_colour colorless
_exptl_crystal_density_diffrn 4.264
_exptl_crystal_density_method 'not measured'
_exptl_crystal_description needle
_exptl_crystal_F_000 2464
_exptl_crystal_size_max 0.26
_exptl_crystal_size_mid 0.06
_exptl_crystal_size_min 0.06
_refine_diff_density_max 4.439
_refine_diff_density_min -2.314
_refine_diff_density_rms 0.504
_refine_ls_extinction_method none
_refine_ls_goodness_of_fit_ref 1.029
_refine_ls_hydrogen_treatment mixed
_refine_ls_matrix_type full
_refine_ls_number_parameters 394
_refine_ls_number_reflns 10478
_refine_ls_number_restraints 0
_refine_ls_restrained_S_all 1.029
_refine_ls_R_factor_all 0.0718
_refine_ls_R_factor_gt 0.0450
_refine_ls_shift/su_max 0.000
_refine_ls_shift/su_mean 0.000
_refine_ls_structure_factor_coef Fsqd
_refine_ls_weighting_details 'calc w=1/[\s^2^(Fo^2^)+(0.0445P)^2^+38.8499P] where P=(Fo^2^+2Fc^2^)/3'
_refine_ls_weighting_scheme calc
_refine_ls_wR_factor_gt 0.0988
_refine_ls_wR_factor_ref 0.1177
_reflns_number_gt 7794
_reflns_number_total 10478
_reflns_threshold_expression >2sigma(I)
_cod_data_source_file ic0354421si20031215_053049_4.cif
_cod_data_source_block u122abs
_cod_depositor_comments
;
The following automatic conversions were performed:
'_symmetry_cell_setting' value 'Triclinic' changed to 'triclinic'
according to '/home/saulius/struct/CIF-dictionaries/cif_core.dic'
dictionary named 'cif_core.dic' version 2.4.1 from 2010-06-29.

Automatic conversion script
Id: cif_fix_enum 1527 2010-12-29 10:47:43Z saulius 
;
_cod_database_code 4310826

loop_
_publ_contact_author_name
_publ_contact_author_address
_publ_contact_author_email
_publ_contact_author_fax
_publ_contact_author_phone
'Ulrich KORTZ'
; 
International University Bremen
School of Engineering and Science
P.O. Box 750 561
28725 Bremen
Germany
;
u.kortz@iu-bremen.de '+49-421-200 3229' '+49-421-200 3235'
'Naresh S. Dalal'
; 
Department of Chemistry and Biochemistry
Florida State University and
National High Magnetic Field Laboratory
Tallahassee, FL 32306-4390 
USA 
;
dalal@chemmail.chem.fsu.edu '+1-850-644 3398' '+1-850-644 8281'

loop_
_symmetry_equiv_pos_as_xyz
'x, y, z'
'-x, -y, -z'

loop_
_atom_site_label
_atom_site_type_symbol
_atom_site_fract_x
_atom_site_fract_y
_atom_site_fract_z
_atom_site_U_iso_or_equiv
_atom_site_adp_type
_atom_site_occupancy
_atom_site_symmetry_multiplicity
_atom_site_calc_flag
_atom_site_refinement_flags
_atom_site_disorder_assembly
_atom_site_disorder_group
W1 W 0.10813(5) 0.61181(5) 0.40080(3) 0.01202(12) Uani 1 1 d . . .
W2 W 0.41349(5) 0.65593(5) 0.35002(3) 0.01191(12) Uani 1 1 d . . .
W3 W 0.15722(5) 0.35224(5) 0.31530(3) 0.01142(12) Uani 1 1 d . . .
W4 W 0.03903(5) 0.77279(5) 0.26896(4) 0.01246(12) Uani 1 1 d . . .
W5 W 0.33994(5) 0.81655(5) 0.21813(4) 0.01206(12) Uani 1 1 d . . .
W6 W 0.38800(5) 0.58628(5) 0.14523(3) 0.01077(12) Uani 1 1 d . . .
W7 W 0.13032(5) 0.28506(5) 0.11169(3) 0.01008(12) Uani 1 1 d . . .
W8 W -0.14553(5) 0.24695(5) 0.15542(3) 0.01121(12) Uani 1 1 d . . .
W9 W -0.19151(5) 0.50441(5) 0.24115(3) 0.01204(12) Uani 1 1 d . . .
Ge1 Ge 0.08558(13) 0.53553(12) 0.18100(9) 0.0103(3) Uani 1 1 d . . .
Zn1 Zn -0.15125(15) 0.58778(14) 0.05670(10) 0.0117(3) Uani 1 1 d . . .
Zn2 Zn 0.11087(15) 0.62986(13) 0.01507(10) 0.0117(3) Uani 1 1 d . . .
Na1 Na 0.4500(6) 0.4102(5) 0.2718(4) 0.0239(13) Uani 1 1 d . . .
Na2 Na 0.4720(7) 0.1565(6) 0.3093(4) 0.0316(15) Uani 1 1 d . . .
Na3 Na -0.1311(6) -0.0116(5) 0.0258(4) 0.0234(13) Uani 1 1 d . . .
Na4 Na 0.7793(6) 0.7441(6) 0.4787(4) 0.0279(14) Uani 1 1 d . . .
Na5 Na -0.1110(11) 0.3239(10) 0.3684(7) 0.018(2) Uani 0.50 1 d P . .
Na6 Na -0.3249(14) 0.0420(13) 0.2582(10) 0.042(4) Uani 0.50 1 d P . .
Na7 Na -0.5000 0.0000 0.0000 0.042(3) Uani 1 2 d S . .
Na8 Na -0.1156(14) -0.0082(13) 0.4269(9) 0.038(3) Uani 0.50 1 d P . .
O1GE O 0.0277(9) 0.5892(8) 0.2537(6) 0.0118(19) Uiso 1 1 d . . .
O1T O 0.1487(10) 0.6344(9) 0.5068(6) 0.020(2) Uiso 1 1 d . . .
O1ZW O -0.2978(9) 0.6496(8) 0.0412(6) 0.017(2) Uiso 1 1 d . . .
O2GE O 0.2579(9) 0.6231(8) 0.2156(6) 0.0118(19) Uiso 1 1 d . . .
O2T O 0.5461(9) 0.6937(8) 0.4407(6) 0.016(2) Uiso 1 1 d . . .
O3GE O 0.0647(8) 0.3946(8) 0.1895(6) 0.0101(18) Uiso 1 1 d . . .
O3T O 0.2132(9) 0.2953(8) 0.3938(6) 0.016(2) Uiso 1 1 d . . .
O4GE O -0.0003(9) 0.5302(8) 0.0796(6) 0.0120(19) Uiso 1 1 d . . .
O4T O 0.0422(10) 0.9107(9) 0.3027(6) 0.020(2) Uiso 1 1 d . . .
O4ZN O -0.0248(9) 0.7384(8) 0.1589(6) 0.014(2) Uiso 1 1 d . . .
O5T O 0.4356(9) 0.9656(8) 0.2340(6) 0.016(2) Uiso 1 1 d . . .
O5ZN O 0.2200(9) 0.7751(8) 0.1161(6) 0.014(2) Uiso 1 1 d . . .
O6T O 0.5110(9) 0.5778(9) 0.1122(6) 0.018(2) Uiso 1 1 d . . .
O6ZN O 0.2553(9) 0.5609(8) 0.0501(6) 0.016(2) Uiso 1 1 d . . .
O7A O 0.0590(9) 0.3290(8) 0.0218(6) 0.015(2) Uiso 1 1 d . . .
O7T O 0.1815(9) 0.1875(9) 0.0714(6) 0.018(2) Uiso 1 1 d . . .
O8A O -0.1925(9) 0.2891(8) 0.0639(6) 0.016(2) Uiso 1 1 d . . .
O8T O -0.2833(9) 0.1198(9) 0.1429(6) 0.019(2) Uiso 1 1 d . . .
O9T O -0.3418(9) 0.4605(8) 0.2560(6) 0.017(2) Uiso 1 1 d . . .
O9ZN O -0.2336(9) 0.4987(8) 0.1326(6) 0.016(2) Uiso 1 1 d . . .
O12 O 0.2818(9) 0.6666(8) 0.3929(6) 0.015(2) Uiso 1 1 d . . .
O13 O 0.1092(9) 0.4595(8) 0.3725(6) 0.015(2) Uiso 1 1 d . . .
O14 O 0.1067(9) 0.7535(8) 0.3895(6) 0.0133(19) Uiso 1 1 d . . .
O19 O -0.0802(9) 0.5323(8) 0.3631(6) 0.017(2) Uiso 1 1 d . . .
O23 O 0.3159(9) 0.4906(8) 0.3324(6) 0.0125(19) Uiso 1 1 d . . .
O25 O 0.4509(9) 0.8024(8) 0.3299(6) 0.0127(19) Uiso 1 1 d . . .
O26 O 0.4842(9) 0.6145(8) 0.2693(6) 0.015(2) Uiso 1 1 d . . .
O37 O 0.1998(8) 0.2781(7) 0.2319(6) 0.0094(18) Uiso 1 1 d . . .
O38 O -0.0239(9) 0.2440(8) 0.2667(6) 0.016(2) Uiso 1 1 d . . .
O45 O 0.2208(9) 0.8200(8) 0.2757(6) 0.0133(19) Uiso 1 1 d . . .
O49 O -0.1312(9) 0.6742(8) 0.2740(6) 0.018(2) Uiso 1 1 d . . .
O56 O 0.4466(9) 0.7522(8) 0.1741(6) 0.0124(19) Uiso 1 1 d . . .
O67 O 0.2975(9) 0.4276(8) 0.1489(6) 0.0130(19) Uiso 1 1 d . . .
O78 O -0.0401(9) 0.1803(8) 0.1105(6) 0.014(2) Uiso 1 1 d . . .
O89 O -0.1736(8) 0.3584(8) 0.2244(6) 0.0106(18) Uiso 1 1 d . . .
O1W O -0.3291(10) 0.0114(9) -0.0561(7) 0.026(2) Uiso 1 1 d . . .
O2W O 0.7560(10) 0.5462(9) 0.4533(7) 0.023(2) Uiso 1 1 d . . .
O3W O 1.0184(14) 0.7974(12) 0.5268(9) 0.049(4) Uiso 1 1 d . . .
O4W O -0.0585(11) 0.0556(10) -0.0860(7) 0.028(3) Uiso 1 1 d . . .
O5W O -0.4972(11) 0.3236(10) 0.0689(7) 0.030(3) Uiso 1 1 d . . .
O6W O -0.5118(12) 0.1528(11) -0.0484(8) 0.039(3) Uiso 1 1 d . . .
O7W O -0.2219(12) -0.1135(11) 0.1162(8) 0.040(3) Uiso 1 1 d . . .
O8W O 0.5110(11) 0.3468(10) 0.3928(7) 0.029(3) Uiso 1 1 d . . .
O9W O 0.4319(11) 0.2205(10) 0.1879(7) 0.027(2) Uiso 1 1 d . . .
O10W O 0.2302(11) 0.0832(10) 0.2521(7) 0.028(3) Uiso 1 1 d . . .
O11W O -0.1150(13) 0.0276(12) 0.2944(8) 0.044(3) Uiso 1 1 d . . .
O12W O 0.7559(11) 0.7842(10) 0.3471(7) 0.027(3) Uiso 1 1 d . . .
O13W O -0.3101(13) -0.0045(12) 0.3886(9) 0.045(3) Uiso 1 1 d . . .
O14W O 0.880(2) 0.964(2) 0.5300(14) 0.027(5) Uiso 0.50 1 d P . .
O15W O 0.383(2) 0.926(2) 0.4626(15) 0.034(6) Uiso 0.50 1 d P . .
O16W O 0.551(2) 0.130(2) 0.4441(16) 0.037(6) Uiso 0.50 1 d P . .
O17W O -0.306(2) 0.1921(18) 0.3187(13) 0.022(5) Uiso 0.50 1 d P . .
O18W O 0.395(2) 0.044(2) 0.4136(16) 0.041(6) Uiso 0.50 1 d P . .
O19W O 0.815(2) 0.933(2) 0.5388(15) 0.033(6) Uiso 0.50 1 d P . .

loop_
_atom_site_aniso_label
_atom_site_aniso_U_11
_atom_site_aniso_U_22
_atom_site_aniso_U_33
_atom_site_aniso_U_23
_atom_site_aniso_U_13
_atom_site_aniso_U_12
W1 0.0168(3) 0.0150(3) 0.0082(3) 0.0040(2) 0.0060(2) 0.0097(2)
W2 0.0147(3) 0.0141(3) 0.0090(3) 0.0039(2) 0.0047(2) 0.0077(2)
W3 0.0165(3) 0.0134(3) 0.0082(3) 0.0051(2) 0.0056(2) 0.0090(2)
W4 0.0183(3) 0.0129(3) 0.0107(3) 0.0046(2) 0.0070(2) 0.0097(2)
W5 0.0163(3) 0.0115(3) 0.0107(3) 0.0044(2) 0.0059(2) 0.0072(2)
W6 0.0137(3) 0.0132(3) 0.0091(3) 0.0051(2) 0.0058(2) 0.0078(2)
W7 0.0149(3) 0.0114(3) 0.0078(3) 0.0045(2) 0.0052(2) 0.0084(2)
W8 0.0146(3) 0.0126(3) 0.0087(3) 0.0045(2) 0.0053(2) 0.0071(2)
W9 0.0154(3) 0.0155(3) 0.0097(3) 0.0053(2) 0.0066(2) 0.0092(2)
Ge1 0.0138(7) 0.0115(7) 0.0095(7) 0.0050(6) 0.0054(6) 0.0080(6)
Zn1 0.0164(8) 0.0151(8) 0.0090(8) 0.0060(7) 0.0063(7) 0.0102(7)
Zn2 0.0164(8) 0.0129(8) 0.0080(8) 0.0039(7) 0.0046(7) 0.0083(6)
Na1 0.024(3) 0.026(3) 0.026(4) 0.010(3) 0.011(3) 0.013(3)
Na2 0.033(4) 0.033(4) 0.026(4) 0.005(3) 0.003(3) 0.018(3)
Na3 0.033(4) 0.016(3) 0.021(3) 0.002(3) 0.008(3) 0.012(3)
Na4 0.029(3) 0.037(4) 0.026(4) 0.013(3) 0.015(3) 0.017(3)
Na5 0.028(6) 0.019(6) 0.016(6) 0.009(5) 0.014(5) 0.013(5)
Na6 0.038(8) 0.044(9) 0.051(10) 0.023(8) 0.015(8) 0.023(7)
Na7 0.054(7) 0.044(6) 0.056(7) 0.028(6) 0.031(6) 0.036(6)
Na8 0.034(8) 0.036(8) 0.041(9) 0.012(7) 0.012(7) 0.011(7)

loop_
_atom_type_symbol
_atom_type_description
_atom_type_scat_dispersion_real
_atom_type_scat_dispersion_imag
_atom_type_scat_source
O O 0.0106 0.0060 'International Tables Vol C Tables 4.2.6.8 and 6.1.1.4'
Na Na 0.0362 0.0249 'International Tables Vol C Tables 4.2.6.8 and 6.1.1.4'
Zn Zn 0.2839 1.4301 'International Tables Vol C Tables 4.2.6.8 and 6.1.1.4'
Ge Ge 0.1547 1.8001 'International Tables Vol C Tables 4.2.6.8 and 6.1.1.4'
W W -0.8490 6.8722 'International Tables Vol C Tables 4.2.6.8 and 6.1.1.4'

loop_
_geom_angle_atom_site_label_1
_geom_angle_atom_site_label_2
_geom_angle_atom_site_label_3
_geom_angle
_geom_angle_site_symmetry_1
_geom_angle_site_symmetry_3
_geom_angle_publ_flag
O1T W1 O14 100.3(4) . . ?
O1T W1 O19 101.0(4) . . ?
O14 W1 O19 93.1(4) . . ?
O1T W1 O12 100.9(4) . . ?
O14 W1 O12 89.1(4) . . ?
O19 W1 O12 157.3(4) . . ?
O1T W1 O13 99.4(4) . . ?
O14 W1 O13 159.7(4) . . ?
O19 W1 O13 87.8(4) . . ?
O12 W1 O13 82.6(4) . . ?
O1T W1 O1GE 171.8(4) . . ?
O14 W1 O1GE 74.6(4) . . ?
O19 W1 O1GE 73.3(4) . . ?
O12 W1 O1GE 85.6(4) . . ?
O13 W1 O1GE 86.3(4) . . ?
O1T W1 Na5 90.4(4) . . ?
O14 W1 Na5 140.1(3) . . ?
O19 W1 Na5 47.1(3) . . ?
O12 W1 Na5 126.6(3) . . ?
O13 W1 Na5 44.0(3) . . ?
O1GE W1 Na5 89.7(3) . . ?
O2T W2 O25 99.9(4) . . ?
O2T W2 O26 100.0(4) . . ?
O25 W2 O26 91.2(4) . . ?
O2T W2 O12 101.6(4) . . ?
O25 W2 O12 90.4(4) . . ?
O26 W2 O12 157.8(4) . . ?
O2T W2 O23 102.6(4) . . ?
O25 W2 O23 157.5(4) . . ?
O26 W2 O23 86.0(4) . . ?
O12 W2 O23 84.1(4) . . ?
O2T W2 O2GE 170.0(4) . . ?
O25 W2 O2GE 73.6(4) . . ?
O26 W2 O2GE 73.1(3) . . ?
O12 W2 O2GE 86.1(4) . . ?
O23 W2 O2GE 84.3(3) . . ?
O2T W2 Na1 90.8(3) . . ?
O25 W2 Na1 135.8(3) . . ?
O26 W2 Na1 44.6(3) . . ?
O12 W2 Na1 129.5(3) . . ?
O23 W2 Na1 45.4(3) . . ?
O2GE W2 Na1 89.0(2) . . ?
O3T W3 O38 100.9(4) . . ?
O3T W3 O37 98.1(4) . . ?
O38 W3 O37 91.8(4) . . ?
O3T W3 O13 101.4(4) . . ?
O38 W3 O13 89.7(4) . . ?
O37 W3 O13 159.8(4) . . ?
O3T W3 O23 101.8(4) . . ?
O38 W3 O23 157.3(4) . . ?
O37 W3 O23 86.7(4) . . ?
O13 W3 O23 84.2(4) . . ?
O3T W3 O3GE 168.9(4) . . ?
O38 W3 O3GE 72.8(3) . . ?
O37 W3 O3GE 73.4(3) . . ?
O13 W3 O3GE 87.9(3) . . ?
O23 W3 O3GE 85.1(3) . . ?
O3T W3 Na5 91.2(4) . . ?
O38 W3 Na5 47.6(4) . . ?
O37 W3 Na5 139.5(3) . . ?
O13 W3 Na5 45.7(3) . . ?
O23 W3 Na5 129.9(3) . . ?
O3GE W3 Na5 90.9(3) . . ?
O3T W3 Na1 89.6(3) . . ?
O38 W3 Na1 137.5(3) . . ?
O37 W3 Na1 45.8(3) . . ?
O13 W3 Na1 128.8(3) . . ?
O23 W3 Na1 44.6(3) . . ?
O3GE W3 Na1 89.4(2) . . ?
Na5 W3 Na1 174.4(2) . . ?
O4ZN W4 O4T 104.5(4) . . ?
O4ZN W4 O45 93.9(4) . . ?
O4T W4 O45 100.4(4) . . ?
O4ZN W4 O49 92.9(4) . . ?
O4T W4 O49 98.8(4) . . ?
O45 W4 O49 157.3(4) . . ?
O4ZN W4 O14 159.9(4) . . ?
O4T W4 O14 95.4(4) . . ?
O45 W4 O14 85.0(4) . . ?
O49 W4 O14 81.3(4) . . ?
O4ZN W4 O1GE 87.0(4) . . ?
O4T W4 O1GE 166.7(4) . . ?
O45 W4 O1GE 85.0(3) . . ?
O49 W4 O1GE 73.7(4) . . ?
O14 W4 O1GE 72.9(3) . . ?
O5T W5 O5ZN 102.9(4) . . ?
O5T W5 O45 101.4(4) . . ?
O5ZN W5 O45 95.2(4) . . ?
O5T W5 O56 99.8(4) . . ?
O5ZN W5 O56 91.2(4) . . ?
O45 W5 O56 155.9(4) . . ?
O5T W5 O25 96.8(4) . . ?
O5ZN W5 O25 160.0(4) . . ?
O45 W5 O25 84.2(4) . . ?
O56 W5 O25 82.0(4) . . ?
O5T W5 O2GE 167.4(4) . . ?
O5ZN W5 O2GE 87.9(4) . . ?
O45 W5 O2GE 83.9(4) . . ?
O56 W5 O2GE 73.1(3) . . ?
O25 W5 O2GE 72.1(3) . . ?
O5T W5 Na6 35.3(4) . 1_665 ?
O5ZN W5 Na6 117.0(4) . 1_665 ?
O45 W5 Na6 127.8(4) . 1_665 ?
O56 W5 Na6 68.0(4) . 1_665 ?
O25 W5 Na6 77.8(3) . 1_665 ?
O2GE W5 Na6 133.3(3) . 1_665 ?
O6T W6 O6ZN 104.3(4) . . ?
O6T W6 O56 100.2(4) . . ?
O6ZN W6 O56 93.6(4) . . ?
O6T W6 O67 100.7(4) . . ?
O6ZN W6 O67 90.6(4) . . ?
O56 W6 O67 157.0(4) . . ?
O6T W6 O26 97.1(4) . . ?
O6ZN W6 O26 158.6(4) . . ?
O56 W6 O26 84.0(4) . . ?
O67 W6 O26 83.8(4) . . ?
O6T W6 O2GE 168.1(4) . . ?
O6ZN W6 O2GE 86.4(4) . . ?
O56 W6 O2GE 73.4(3) . . ?
O67 W6 O2GE 84.3(3) . . ?
O26 W6 O2GE 72.5(3) . . ?
O6T W6 Na1 86.4(3) . . ?
O6ZN W6 Na1 133.7(3) . . ?
O56 W6 Na1 129.4(3) . . ?
O67 W6 Na1 43.1(3) . . ?
O26 W6 Na1 45.4(3) . . ?
O2GE W6 Na1 90.1(2) . . ?
O7T W7 O7A 103.9(4) . . ?
O7T W7 O78 100.8(4) . . ?
O7A W7 O78 93.8(4) . . ?
O7T W7 O67 99.0(4) . . ?
O7A W7 O67 91.4(4) . . ?
O78 W7 O67 157.6(4) . . ?
O7T W7 O37 94.8(4) . . ?
O7A W7 O37 161.1(4) . . ?
O78 W7 O37 84.9(4) . . ?
O67 W7 O37 83.2(4) . . ?
O7T W7 O3GE 166.9(4) . . ?
O7A W7 O3GE 88.4(4) . . ?
O78 W7 O3GE 73.6(4) . . ?
O67 W7 O3GE 84.8(3) . . ?
O37 W7 O3GE 73.1(3) . . ?
O7T W7 Na1 84.8(3) . . ?
O7A W7 Na1 132.9(3) . . ?
O78 W7 Na1 130.6(3) . . ?
O67 W7 Na1 41.6(3) . . ?
O37 W7 Na1 45.7(3) . . ?
O3GE W7 Na1 89.9(2) . . ?
O7T W7 Na3 66.8(3) . . ?
O7A W7 Na3 91.9(3) . . ?
O78 W7 Na3 35.6(3) . . ?
O67 W7 Na3 165.8(3) . . ?
O37 W7 Na3 97.7(3) . . ?
O3GE W7 Na3 109.1(2) . . ?
Na1 W7 Na3 132.50(13) . . ?
O8T W8 O8A 104.3(4) . . ?
O8T W8 O89 100.3(4) . . ?
O8A W8 O89 95.3(4) . . ?
O8T W8 O78 100.4(4) . . ?
O8A W8 O78 90.6(4) . . ?
O89 W8 O78 156.3(4) . . ?
O8T W8 O38 96.5(4) . . ?
O8A W8 O38 158.8(4) . . ?
O89 W8 O38 85.0(4) . . ?
O78 W8 O38 81.4(4) . . ?
O8T W8 O3GE 166.4(4) . . ?
O8A W8 O3GE 87.4(4) . . ?
O89 W8 O3GE 85.4(3) . . ?
O78 W8 O3GE 72.0(3) . . ?
O38 W8 O3GE 71.5(3) . . ?
O8T W8 Na5 87.2(4) . . ?
O8A W8 Na5 139.3(4) . . ?
O89 W8 Na5 43.9(3) . . ?
O78 W8 Na5 126.2(3) . . ?
O38 W8 Na5 44.9(3) . . ?
O3GE W8 Na5 88.4(3) . . ?
O8T W8 Na6 33.2(4) . . ?
O8A W8 Na6 134.8(4) . . ?
O89 W8 Na6 83.9(4) . . ?
O78 W8 Na6 107.9(3) . . ?
O38 W8 Na6 66.3(3) . . ?
O3GE W8 Na6 137.2(3) . . ?
Na5 W8 Na6 56.2(3) . . ?
O9T W9 O9ZN 104.2(4) . . ?
O9T W9 O89 101.6(4) . . ?
O9ZN W9 O89 92.8(4) . . ?
O9T W9 O49 99.0(4) . . ?
O9ZN W9 O49 92.3(4) . . ?
O89 W9 O49 156.8(4) . . ?
O9T W9 O19 95.4(4) . . ?
O9ZN W9 O19 160.4(4) . . ?
O89 W9 O19 84.1(4) . . ?
O49 W9 O19 83.5(4) . . ?
O9T W9 O1GE 166.4(4) . . ?
O9ZN W9 O1GE 87.5(4) . . ?
O89 W9 O1GE 84.5(3) . . ?
O49 W9 O1GE 73.1(4) . . ?
O19 W9 O1GE 72.9(3) . . ?
O9T W9 Na5 88.5(4) . . ?
O9ZN W9 Na5 135.6(4) . . ?
O89 W9 Na5 42.8(3) . . ?
O49 W9 Na5 128.1(3) . . ?
O19 W9 Na5 44.6(3) . . ?
O1GE W9 Na5 87.9(3) . . ?
O4GE Ge1 O2GE 113.8(4) . . ?
O4GE Ge1 O1GE 111.9(4) . . ?
O2GE Ge1 O1GE 106.8(4) . . ?
O4GE Ge1 O3GE 110.8(4) . . ?
O2GE Ge1 O3GE 106.5(4) . . ?
O1GE Ge1 O3GE 106.6(4) . . ?
O9ZN Zn1 O1ZW 86.1(4) . . ?
O9ZN Zn1 O4GE 92.2(4) . . ?
O1ZW Zn1 O4GE 176.7(4) . . ?
O9ZN Zn1 O7A 175.6(4) . 2_565 ?
O1ZW Zn1 O7A 98.1(4) . 2_565 ?
O4GE Zn1 O7A 83.6(3) . 2_565 ?
O9ZN Zn1 O4ZN 91.5(4) . . ?
O1ZW Zn1 O4ZN 87.6(4) . . ?
O4GE Zn1 O4ZN 89.7(4) . . ?
O7A Zn1 O4ZN 89.9(4) 2_565 . ?
O9ZN Zn1 O6ZN 93.6(4) . 2_565 ?
O1ZW Zn1 O6ZN 98.5(4) . 2_565 ?
O4GE Zn1 O6ZN 84.4(4) . 2_565 ?
O7A Zn1 O6ZN 84.6(4) 2_565 2_565 ?
O4ZN Zn1 O6ZN 172.3(4) . 2_565 ?
O9ZN Zn1 Zn2 88.9(3) . 2_565 ?
O1ZW Zn1 Zn2 140.8(3) . 2_565 ?
O4GE Zn1 Zn2 41.8(3) . 2_565 ?
O7A Zn1 Zn2 87.0(3) 2_565 2_565 ?
O4ZN Zn1 Zn2 131.4(3) . 2_565 ?
O6ZN Zn1 Zn2 43.1(2) 2_565 2_565 ?
O8A Zn2 O5ZN 93.7(4) 2_565 . ?
O8A Zn2 O4GE 91.3(4) 2_565 2_565 ?
O5ZN Zn2 O4GE 173.9(4) . 2_565 ?
O8A Zn2 O4GE 171.0(4) 2_565 . ?
O5ZN Zn2 O4GE 94.1(4) . . ?
O4GE Zn2 O4GE 81.2(4) 2_565 . ?
O8A Zn2 O6ZN 93.5(4) 2_565 . ?
O5ZN Zn2 O6ZN 92.6(4) . . ?
O4GE Zn2 O6ZN 83.7(4) 2_565 . ?
O4GE Zn2 O6ZN 90.6(3) . . ?
O8A Zn2 O7A 93.4(4) 2_565 2_565 ?
O5ZN Zn2 O7A 93.5(4) . 2_565 ?
O4GE Zn2 O7A 89.6(4) 2_565 2_565 ?
O4GE Zn2 O7A 81.7(3) . 2_565 ?
O6ZN Zn2 O7A 170.6(4) . 2_565 ?
O8A Zn2 Zn1 88.2(3) 2_565 2_565 ?
O5ZN Zn2 Zn1 135.1(3) . 2_565 ?
O4GE Zn2 Zn1 41.7(2) 2_565 2_565 ?
O4GE Zn2 Zn1 89.4(3) . 2_565 ?
O6ZN Zn2 Zn1 42.6(3) . 2_565 ?
O7A Zn2 Zn1 131.3(3) 2_565 2_565 ?
O9T Na1 O8W 93.9(4) 1_655 . ?
O9T Na1 O67 108.5(4) 1_655 . ?
O8W Na1 O67 156.4(4) . . ?
O9T Na1 O26 86.7(4) 1_655 . ?
O8W Na1 O26 126.0(4) . . ?
O67 Na1 O26 64.4(3) . . ?
O9T Na1 O23 143.7(4) 1_655 . ?
O8W Na1 O23 89.9(4) . . ?
O67 Na1 O23 76.5(3) . . ?
O26 Na1 O23 62.6(3) . . ?
O9T Na1 O9W 74.9(4) 1_655 . ?
O8W Na1 O9W 86.8(4) . . ?
O67 Na1 O9W 91.9(4) . . ?
O26 Na1 O9W 143.7(4) . . ?
O23 Na1 O9W 141.4(4) . . ?
O9T Na1 O37 153.3(4) 1_655 . ?
O8W Na1 O37 93.0(4) . . ?
O67 Na1 O37 63.6(3) . . ?
O26 Na1 O37 109.6(4) . . ?
O23 Na1 O37 61.9(3) . . ?
O9W Na1 O37 79.8(4) . . ?
O9T Na1 W6 89.1(3) 1_655 . ?
O8W Na1 W6 160.8(4) . . ?
O67 Na1 W6 32.5(2) . . ?
O26 Na1 W6 35.1(2) . . ?
O23 Na1 W6 76.7(2) . . ?
O9W Na1 W6 112.3(3) . . ?
O37 Na1 W6 92.7(2) . . ?
O9T Na1 W2 111.9(3) 1_655 . ?
O8W Na1 W2 102.5(3) . . ?
O67 Na1 W2 76.3(3) . . ?
O26 Na1 W2 32.4(2) . . ?
O23 Na1 W2 32.7(2) . . ?
O9W Na1 W2 167.7(3) . . ?
O37 Na1 W2 91.6(3) . . ?
W6 Na1 W2 58.98(10) . . ?
O9T Na1 Na2 85.5(3) 1_655 . ?
O8W Na1 Na2 44.9(3) . . ?
O67 Na1 Na2 127.7(3) . . ?
O26 Na1 Na2 167.4(3) . . ?
O23 Na1 Na2 120.7(3) . . ?
O9W Na1 Na2 42.1(3) . . ?
O37 Na1 Na2 81.4(3) . . ?
W6 Na1 Na2 154.3(2) . . ?
W2 Na1 Na2 145.6(2) . . ?
O9T Na1 W3 174.5(4) 1_655 . ?
O8W Na1 W3 82.8(3) . . ?
O67 Na1 W3 75.4(3) . . ?
O26 Na1 W3 91.7(3) . . ?
O23 Na1 W3 32.4(2) . . ?
O9W Na1 W3 109.2(3) . . ?
O37 Na1 W3 31.9(2) . . ?
W6 Na1 W3 92.59(14) . . ?
W2 Na1 W3 64.80(10) . . ?
Na2 Na1 W3 95.15(18) . . ?
O9T Na1 W7 127.8(3) 1_655 . ?
O8W Na1 W7 126.1(3) . . ?
O67 Na1 W7 32.0(2) . . ?
O26 Na1 W7 92.7(3) . . ?
O23 Na1 W7 75.6(3) . . ?
O9W Na1 W7 75.5(3) . . ?
O37 Na1 W7 34.4(2) . . ?
W6 Na1 W7 64.24(10) . . ?
W2 Na1 W7 92.41(14) . . ?
Na2 Na1 W7 99.87(19) . . ?
W3 Na1 W7 57.54(9) . . ?
O9W Na2 O16W 168.3(7) . . ?
O9W Na2 O17W 92.5(6) . 1_655 ?
O16W Na2 O17W 80.9(8) . 1_655 ?
O9W Na2 O5T 93.6(4) . 1_545 ?
O16W Na2 O5T 94.5(7) . 1_545 ?
O17W Na2 O5T 78.9(6) 1_655 1_545 ?
O9W Na2 O10W 76.0(4) . . ?
O16W Na2 O10W 112.9(7) . . ?
O17W Na2 O10W 160.5(7) 1_655 . ?
O5T Na2 O10W 86.0(4) 1_545 . ?
O9W Na2 O8W 89.5(4) . . ?
O16W Na2 O8W 82.4(7) . . ?
O17W Na2 O8W 101.0(6) 1_655 . ?
O5T Na2 O8W 176.9(5) 1_545 . ?
O10W Na2 O8W 94.6(4) . . ?
O9W Na2 O18W 152.7(7) . . ?
O16W Na2 O18W 37.3(8) . . ?
O17W Na2 O18W 113.3(8) 1_655 . ?
O5T Na2 O18W 83.3(7) 1_545 . ?
O10W Na2 O18W 76.7(6) . . ?
O8W Na2 O18W 93.9(7) . . ?
O9W Na2 Na6 93.6(4) . 1_655 ?
O16W Na2 Na6 86.2(7) . 1_655 ?
O17W Na2 Na6 33.4(6) 1_655 1_655 ?
O5T Na2 Na6 45.5(3) 1_545 1_655 ?
O10W Na2 Na6 130.2(4) . 1_655 ?
O8W Na2 Na6 134.4(4) . 1_655 ?
O18W Na2 Na6 103.1(6) . 1_655 ?
O9W Na2 Na1 47.1(3) . . ?
O16W Na2 Na1 125.0(7) . . ?
O17W Na2 Na1 103.5(5) 1_655 . ?
O5T Na2 Na1 140.5(3) 1_545 . ?
O10W Na2 Na1 80.4(3) . . ?
O8W Na2 Na1 42.6(3) . . ?
O18W Na2 Na1 128.2(6) . . ?
Na6 Na2 Na1 126.8(3) 1_655 . ?
O78 Na3 O7T 166.5(4) . 2 ?
O78 Na3 O7W 98.8(4) . . ?
O7T Na3 O7W 92.9(4) 2 . ?
O78 Na3 O4W 92.3(4) . . ?
O7T Na3 O4W 76.2(4) 2 . ?
O7W Na3 O4W 168.9(5) . . ?
O78 Na3 O4W 98.0(4) . 2 ?
O7T Na3 O4W 76.4(4) 2 2 ?
O7W Na3 O4W 84.6(4) . 2 ?
O4W Na3 O4W 94.8(4) . 2 ?
O78 Na3 O1W 89.8(4) . . ?
O7T Na3 O1W 94.9(4) 2 . ?
O7W Na3 O1W 98.9(4) . . ?
O4W Na3 O1W 80.2(4) . . ?
O4W Na3 O1W 170.9(5) 2 . ?
O78 Na3 Na3 97.6(3) . 2 ?
O7T Na3 Na3 69.6(3) 2 2 ?
O7W Na3 Na3 130.8(4) . 2 ?
O4W Na3 Na3 47.6(3) . 2 ?
O4W Na3 Na3 47.2(3) 2 2 ?
O1W Na3 Na3 127.3(4) . 2 ?
O78 Na3 W7 28.4(2) . . ?
O7T Na3 W7 138.3(3) 2 . ?
O7W Na3 W7 119.7(4) . . ?
O4W Na3 W7 70.9(3) . . ?
O4W Na3 W7 81.3(3) 2 . ?
O1W Na3 W7 103.9(3) . . ?
Na3 Na3 W7 69.36(19) 2 . ?
O3T Na4 O19W 88.4(7) 2_666 . ?
O3T Na4 O12W 175.7(5) 2_666 . ?
O19W Na4 O12W 90.3(7) . . ?
O3T Na4 O2T 90.3(4) 2_666 . ?
O19W Na4 O2T 86.4(7) . . ?
O12W Na4 O2T 85.6(4) . . ?
O3T Na4 O2W 77.2(4) 2_666 . ?
O19W Na4 O2W 165.3(7) . . ?
O12W Na4 O2W 104.3(4) . . ?
O2T Na4 O2W 96.3(4) . . ?
O3T Na4 O3W 86.3(4) 2_666 . ?
O19W Na4 O3W 92.3(7) . . ?
O12W Na4 O3W 97.8(5) . . ?
O2T Na4 O3W 176.4(5) . . ?
O2W Na4 O3W 84.2(5) . . ?
O3T Na4 O14W 97.6(6) 2_666 . ?
O19W Na4 O14W 17.7(7) . . ?
O12W Na4 O14W 82.3(6) . . ?
O2T Na4 O14W 101.4(6) . . ?
O2W Na4 O14W 161.6(6) . . ?
O3W Na4 O14W 77.9(6) . . ?
O3T Na4 Na8 131.9(4) 2_666 1_665 ?
O19W Na4 Na8 46.6(7) . 1_665 ?
O12W Na4 Na8 48.3(4) . 1_665 ?
O2T Na4 Na8 100.8(4) . 1_665 ?
O2W Na4 Na8 145.6(4) . 1_665 ?
O3W Na4 Na8 80.6(4) . 1_665 ?
O14W Na4 Na8 34.4(6) . 1_665 ?
O3T Na4 Na8 93.2(4) 2_666 2_666 ?
O19W Na4 Na8 54.7(7) . 2_666 ?
O12W Na4 Na8 89.3(4) . 2_666 ?
O2T Na4 Na8 140.7(4) . 2_666 ?
O2W Na4 Na8 122.6(4) . 2_666 ?
O3W Na4 Na8 38.5(4) . 2_666 ?
O14W Na4 Na8 39.4(6) . 2_666 ?
Na8 Na4 Na8 50.3(4) 1_665 2_666 ?
O17W Na5 O1T 87.4(7) . 2_566 ?
O17W Na5 O13 158.8(8) . . ?
O1T Na5 O13 113.5(6) 2_566 . ?
O17W Na5 O89 82.6(7) . . ?
O1T Na5 O89 137.6(6) 2_566 . ?
O13 Na5 O89 79.3(4) . . ?
O17W Na5 O38 97.2(7) . . ?
O1T Na5 O38 158.5(6) 2_566 . ?
O13 Na5 O38 64.9(4) . . ?
O89 Na5 O38 64.0(4) . . ?
O17W Na5 O19 116.8(7) . . ?
O1T Na5 O19 85.8(5) 2_566 . ?
O13 Na5 O19 63.8(4) . . ?
O89 Na5 O19 63.1(4) . . ?
O38 Na5 O19 110.3(5) . . ?
O17W Na5 O3W 93.5(7) . 2_666 ?
O1T Na5 O3W 72.1(5) 2_566 2_666 ?
O13 Na5 O3W 96.3(5) . 2_666 ?
O89 Na5 O3W 149.4(6) . 2_666 ?
O38 Na5 O3W 86.6(5) . 2_666 ?
O19 Na5 O3W 141.7(6) . 2_666 ?
O17W Na5 W3 130.3(7) . . ?
O1T Na5 W3 136.1(5) 2_566 . ?
O13 Na5 W3 33.9(3) . . ?
O89 Na5 W3 77.2(3) . . ?
O38 Na5 W3 33.3(3) . . ?
O19 Na5 W3 93.3(4) . . ?
O3W Na5 W3 82.5(4) 2_666 . ?
O17W Na5 Na6 31.6(6) . . ?
O1T Na5 Na6 108.9(5) 2_566 . ?
O13 Na5 Na6 133.5(5) . . ?
O89 Na5 Na6 82.4(4) . . ?
O38 Na5 Na6 68.6(4) . . ?
O19 Na5 Na6 139.0(5) . . ?
O3W Na5 Na6 78.8(5) 2_666 . ?
W3 Na5 Na6 100.3(4) . . ?
O17W Na5 W1 149.0(7) . . ?
O1T Na5 W1 93.0(4) 2_566 . ?
O13 Na5 W1 33.4(3) . . ?
O89 Na5 W1 76.3(3) . . ?
O38 Na5 W1 93.7(4) . . ?
O19 Na5 W1 32.6(2) . . ?
O3W Na5 W1 116.1(5) 2_666 . ?
W3 Na5 W1 66.6(2) . . ?
Na6 Na5 W1 157.0(4) . . ?
O17W Na5 W8 80.2(7) . . ?
O1T Na5 W8 164.4(5) 2_566 . ?
O13 Na5 W8 78.7(4) . . ?
O89 Na5 W8 31.6(2) . . ?
O38 Na5 W8 34.9(3) . . ?
O19 Na5 W8 91.4(4) . . ?
O3W Na5 W8 117.7(5) 2_666 . ?
W3 Na5 W8 59.36(18) . . ?
Na6 Na5 W8 64.1(3) . . ?
W1 Na5 W8 92.9(2) . . ?
O17W Na5 W9 92.9(7) . . ?
O1T Na5 W9 108.9(4) 2_566 . ?
O13 Na5 W9 77.3(3) . . ?
O89 Na5 W9 31.5(2) . . ?
O38 Na5 W9 91.9(4) . . ?
O19 Na5 W9 33.7(3) . . ?
O3W Na5 W9 173.5(5) 2_666 . ?
W3 Na5 W9 92.7(2) . . ?
Na6 Na5 W9 106.5(4) . . ?
W1 Na5 W9 57.67(17) . . ?
W8 Na5 W9 62.80(18) . . ?
O17W Na6 O13W 84.3(9) . . ?
O17W Na6 O11W 112.3(10) . . ?
O13W Na6 O11W 79.6(6) . . ?
O17W Na6 O8T 91.4(8) . . ?
O13W Na6 O8T 166.2(8) . . ?
O11W Na6 O8T 90.0(6) . . ?
O17W Na6 O5T 87.2(8) . 1_445 ?
O13W Na6 O5T 83.8(6) . 1_445 ?
O11W Na6 O5T 152.8(7) . 1_445 ?
O8T Na6 O5T 109.1(6) . 1_445 ?
O17W Na6 Na5 33.9(7) . . ?
O13W Na6 Na5 88.1(6) . . ?
O11W Na6 Na5 80.0(5) . . ?
O8T Na6 Na5 81.1(5) . . ?
O5T Na6 Na5 121.1(6) 1_445 . ?
O17W Na6 Na2 42.3(7) . 1_455 ?
O13W Na6 Na2 82.1(5) . 1_455 ?
O11W Na6 Na2 150.3(7) . 1_455 ?
O8T Na6 Na2 103.5(5) . 1_455 ?
O5T Na6 Na2 44.8(3) 1_445 1_455 ?
Na5 Na6 Na2 76.2(4) . 1_455 ?
O17W Na6 Na8 97.7(9) . . ?
O13W Na6 Na8 37.3(4) . . ?
O11W Na6 Na8 42.4(4) . . ?
O8T Na6 Na8 131.2(6) . . ?
O5T Na6 Na8 119.0(6) 1_445 . ?
Na5 Na6 Na8 80.7(4) . . ?
Na2 Na6 Na8 115.3(5) 1_455 . ?
O17W Na6 W5 108.9(8) . 1_445 ?
O13W Na6 W5 76.0(5) . 1_445 ?
O11W Na6 W5 129.1(6) . 1_445 ?
O8T Na6 W5 117.8(6) . 1_445 ?
O5T Na6 W5 24.2(3) 1_445 1_445 ?
Na5 Na6 W5 141.7(5) . 1_445 ?
Na2 Na6 W5 67.3(3) 1_455 1_445 ?
Na8 Na6 W5 104.2(4) . 1_445 ?
O17W Na6 W8 77.7(7) . . ?
O13W Na6 W8 143.6(7) . . ?
O11W Na6 W8 78.5(5) . . ?
O8T Na6 W8 23.0(3) . . ?
O5T Na6 W8 125.9(5) 1_445 . ?
Na5 Na6 W8 59.7(3) . . ?
Na2 Na6 W8 103.9(4) 1_455 . ?
Na8 Na6 W8 114.3(4) . . ?
W5 Na6 W8 139.8(4) 1_445 . ?
O17W Na6 Na7 107.6(8) . . ?
O13W Na6 Na7 156.2(6) . . ?
O11W Na6 Na7 112.9(6) . . ?
O8T Na6 Na7 37.3(3) . . ?
O5T Na6 Na7 76.5(4) 1_445 . ?
Na5 Na6 Na7 113.4(4) . . ?
Na2 Na6 Na7 93.0(3) 1_455 . ?
Na8 Na6 Na7 151.2(5) . . ?
W5 Na6 Na7 80.6(3) 1_445 . ?
W8 Na6 Na7 60.2(2) . . ?
O6W Na7 O6W 180.0(10) . 2_455 ?
O6W Na7 O1W 89.3(4) . . ?
O6W Na7 O1W 90.7(4) 2_455 . ?
O6W Na7 O1W 90.7(4) . 2_455 ?
O6W Na7 O1W 89.3(4) 2_455 2_455 ?
O1W Na7 O1W 180.0(4) . 2_455 ?
O6W Na7 O8T 99.1(4) . . ?
O6W Na7 O8T 80.9(4) 2_455 . ?
O1W Na7 O8T 81.0(3) . . ?
O1W Na7 O8T 99.0(3) 2_455 . ?
O6W Na7 O8T 80.9(4) . 2_455 ?
O6W Na7 O8T 99.1(4) 2_455 2_455 ?
O1W Na7 O8T 99.0(3) . 2_455 ?
O1W Na7 O8T 81.0(3) 2_455 2_455 ?
O8T Na7 O8T 180.0(4) . 2_455 ?
O6W Na7 Na6 59.1(4) . 2_455 ?
O6W Na7 Na6 120.9(4) 2_455 2_455 ?
O1W Na7 Na6 74.9(3) . 2_455 ?
O1W Na7 Na6 105.1(3) 2_455 2_455 ?
O8T Na7 Na6 147.1(3) . 2_455 ?
O8T Na7 Na6 32.9(3) 2_455 2_455 ?
O6W Na7 Na6 120.9(4) . . ?
O6W Na7 Na6 59.1(4) 2_455 . ?
O1W Na7 Na6 105.1(3) . . ?
O1W Na7 Na6 74.9(3) 2_455 . ?
O8T Na7 Na6 32.9(3) . . ?
O8T Na7 Na6 147.1(3) 2_455 . ?
Na6 Na7 Na6 180.000(1) 2_455 . ?
O14W Na8 O13W 94.3(10) 1_445 . ?
O14W Na8 O11W 178.5(11) 1_445 . ?
O13W Na8 O11W 84.2(7) . . ?
O14W Na8 O19W 15.3(9) 1_445 1_445 ?
O13W Na8 O19W 80.6(8) . 1_445 ?
O11W Na8 O19W 163.4(9) . 1_445 ?
O14W Na8 O3W 97.2(10) 1_445 2_666 ?
O13W Na8 O3W 87.0(7) . 2_666 ?
O11W Na8 O3W 82.7(6) . 2_666 ?
O19W Na8 O3W 103.2(9) 1_445 2_666 ?
O14W Na8 O14W 91.2(11) 1_445 2_666 ?
O13W Na8 O14W 166.4(10) . 2_666 ?
O11W Na8 O14W 90.2(8) . 2_666 ?
O19W Na8 O14W 106.1(11) 1_445 2_666 ?
O3W Na8 O14W 80.1(8) 2_666 2_666 ?
O14W Na8 O12W 94.6(9) 1_445 1_445 ?
O13W Na8 O12W 84.3(6) . 1_445 ?
O11W Na8 O12W 85.2(6) . 1_445 ?
O19W Na8 O12W 86.4(8) 1_445 1_445 ?
O3W Na8 O12W 165.7(8) 2_666 1_445 ?
O14W Na8 O12W 107.6(8) 2_666 1_445 ?
O14W Na8 Na8 53.3(8) 1_445 2_556 ?
O13W Na8 Na8 145.7(10) . 2_556 ?
O11W Na8 Na8 128.1(8) . 2_556 ?
O19W Na8 Na8 68.2(8) 1_445 2_556 ?
O3W Na8 Na8 86.5(7) 2_666 2_556 ?
O14W Na8 Na8 38.0(6) 2_666 2_556 ?
O12W Na8 Na8 107.0(8) 1_445 2_556 ?
O14W Na8 Na4 49.6(8) 1_445 1_445 ?
O13W Na8 Na4 94.9(6) . 1_445 ?
O11W Na8 Na4 130.4(7) . 1_445 ?
O19W Na8 Na4 45.1(6) 1_445 1_445 ?
O3W Na8 Na4 146.8(7) 2_666 1_445 ?
O14W Na8 Na4 98.1(7) 2_666 1_445 ?
O12W Na8 Na4 45.6(4) 1_445 1_445 ?
Na8 Na8 Na4 73.4(5) 2_556 1_445 ?
O14W Na8 Na6 135.5(10) 1_445 . ?
O13W Na8 Na6 41.2(5) . . ?
O11W Na8 Na6 43.1(5) . . ?
O19W Na8 Na6 121.8(8) 1_445 . ?
O3W Na8 Na6 81.0(6) 2_666 . ?
O14W Na8 Na6 131.4(8) 2_666 . ?
O12W Na8 Na6 85.0(5) 1_445 . ?
Na8 Na8 Na6 165.5(8) 2_556 . ?
Na4 Na8 Na6 121.1(5) 1_445 . ?
O14W Na8 Na4 94.7(9) 1_445 2_666 ?
O13W Na8 Na4 126.0(7) . 2_666 ?
O11W Na8 Na4 86.1(5) . 2_666 ?
O19W Na8 Na4 108.4(8) 1_445 2_666 ?
O3W Na8 Na4 39.1(4) 2_666 2_666 ?
O14W Na8 Na4 41.0(6) 2_666 2_666 ?
O12W Na8 Na4 147.4(6) 1_445 2_666 ?
Na8 Na8 Na4 56.3(5) 2_556 2_666 ?
Na4 Na8 Na4 129.7(4) 1_445 2_666 ?
Na6 Na8 Na4 109.2(4) . 2_666 ?
Ge1 O1GE W4 120.0(4) . . ?
Ge1 O1GE W9 121.9(5) . . ?
W4 O1GE W9 93.8(3) . . ?
Ge1 O1GE W1 125.8(4) . . ?
W4 O1GE W1 93.7(3) . . ?
W9 O1GE W1 93.6(3) . . ?
W1 O1T Na5 152.6(6) . 2_566 ?
Ge1 O2GE W5 120.8(4) . . ?
Ge1 O2GE W6 121.6(5) . . ?
W5 O2GE W6 93.4(3) . . ?
Ge1 O2GE W2 125.3(4) . . ?
W5 O2GE W2 94.2(3) . . ?
W6 O2GE W2 93.7(3) . . ?
W2 O2T Na4 136.8(5) . . ?
Ge1 O3GE W7 121.8(4) . . ?
Ge1 O3GE W8 120.3(4) . . ?
W7 O3GE W8 94.4(3) . . ?
Ge1 O3GE W3 124.5(5) . . ?
W7 O3GE W3 93.7(3) . . ?
W8 O3GE W3 94.6(3) . . ?
W3 O3T Na4 150.4(5) . 2_666 ?
Ge1 O4GE Zn1 120.1(5) . . ?
Ge1 O4GE Zn2 121.0(5) . 2_565 ?
Zn1 O4GE Zn2 96.5(4) . 2_565 ?
Ge1 O4GE Zn2 117.6(5) . . ?
Zn1 O4GE Zn2 97.9(4) . . ?
Zn2 O4GE Zn2 98.8(4) 2_565 . ?
W4 O4ZN Zn1 137.7(5) . . ?
W5 O5T Na2 141.3(5) . 1_565 ?
W5 O5T Na6 120.5(6) . 1_665 ?
Na2 O5T Na6 89.7(5) 1_565 1_665 ?
W5 O5ZN Zn2 138.3(5) . . ?
W6 O6ZN Zn1 128.6(5) . 2_565 ?
W6 O6ZN Zn2 134.9(5) . . ?
Zn1 O6ZN Zn2 94.3(4) 2_565 . ?
W7 O7A Zn1 128.9(5) . 2_565 ?
W7 O7A Zn2 132.4(5) . 2_565 ?
Zn1 O7A Zn2 95.9(4) 2_565 2_565 ?
W7 O7T Na3 149.7(5) . 2 ?
W8 O8A Zn2 140.2(5) . 2_565 ?
W8 O8T Na6 123.7(6) . . ?
W8 O8T Na7 125.8(5) . . ?
Na6 O8T Na7 109.8(5) . . ?
W9 O9T Na1 176.1(6) . 1_455 ?
W9 O9ZN Zn1 138.4(5) . . ?
W2 O12 W1 154.8(6) . . ?
W3 O13 W1 152.2(5) . . ?
W3 O13 Na5 100.4(5) . . ?
W1 O13 Na5 102.6(5) . . ?
W1 O14 W4 118.8(5) . . ?
W1 O19 W9 120.0(5) . . ?
W1 O19 Na5 100.4(5) . . ?
W9 O19 Na5 101.7(5) . . ?
W2 O23 W3 153.0(5) . . ?
W2 O23 Na1 101.9(4) . . ?
W3 O23 Na1 103.1(4) . . ?
W2 O25 W5 120.1(5) . . ?
W2 O26 W6 120.6(5) . . ?
W2 O26 Na1 103.0(4) . . ?
W6 O26 Na1 99.5(4) . . ?
W3 O37 W7 119.6(4) . . ?
W3 O37 Na1 102.4(4) . . ?
W7 O37 Na1 99.9(3) . . ?
W3 O38 W8 121.1(5) . . ?
W3 O38 Na5 99.1(5) . . ?
W8 O38 Na5 100.3(4) . . ?
W5 O45 W4 147.2(5) . . ?
W4 O49 W9 117.7(5) . . ?
W6 O56 W5 118.8(4) . . ?
W6 O67 W7 147.8(5) . . ?
W6 O67 Na1 104.4(4) . . ?
W7 O67 Na1 106.4(4) . . ?
W7 O78 W8 118.7(5) . . ?
W7 O78 Na3 116.0(4) . . ?
W8 O78 Na3 123.5(4) . . ?
W8 O89 W9 147.9(5) . . ?
W8 O89 Na5 104.4(4) . . ?
W9 O89 Na5 105.7(5) . . ?
Na7 O1W Na3 120.3(5) . . ?
Na8 O3W Na4 102.4(6) 2_666 . ?
Na8 O3W Na5 119.2(7) 2_666 2_666 ?
Na4 O3W Na5 117.3(6) . 2_666 ?
Na3 O4W Na3 85.2(4) . 2 ?
Na1 O8W Na2 92.5(4) . . ?
Na2 O9W Na1 90.7(4) . . ?
Na8 O11W Na6 94.6(7) . . ?
Na4 O12W Na8 86.0(5) . 1_665 ?
Na8 O13W Na6 101.4(7) . . ?
O19W O14W Na8 125(3) . 1_665 ?
O19W O14W Na8 144(3) . 2_666 ?
Na8 O14W Na8 88.8(11) 1_665 2_666 ?
O19W O14W Na4 67(3) . . ?
Na8 O14W Na4 95.9(10) 1_665 . ?
Na8 O14W Na4 99.6(9) 2_666 . ?
O18W O16W Na2 78.9(13) . . ?
Na6 O17W Na5 114.5(11) . . ?
Na6 O17W Na2 104.2(10) . 1_455 ?
Na5 O17W Na2 141.3(11) . 1_455 ?
O16W O18W O15W 105.8(18) . 1_545 ?
O16W O18W Na2 63.8(12) . . ?
O15W O18W Na2 149.4(15) 1_545 . ?
O14W O19W Na4 95(3) . . ?
O14W O19W Na8 40(2) . 1_665 ?
Na4 O19W Na8 88.3(9) . 1_665 ?

loop_
_geom_bond_atom_site_label_1
_geom_bond_atom_site_label_2
_geom_bond_distance
_geom_bond_site_symmetry_2
_geom_bond_publ_flag
W1 O1T 1.707(10) . ?
W1 O14 1.858(9) . ?
W1 O19 1.892(9) . ?
W1 O12 1.918(9) . ?
W1 O13 1.951(9) . ?
W1 O1GE 2.378(9) . ?
W1 Na5 3.458(11) . ?
W2 O2T 1.712(9) . ?
W2 O25 1.865(9) . ?
W2 O26 1.909(9) . ?
W2 O12 1.910(9) . ?
W2 O23 1.920(9) . ?
W2 O2GE 2.372(9) . ?
W2 Na1 3.474(6) . ?
W3 O3T 1.708(9) . ?
W3 O38 1.882(9) . ?
W3 O37 1.894(9) . ?
W3 O13 1.919(9) . ?
W3 O23 1.927(9) . ?
W3 O3GE 2.367(9) . ?
W3 Na5 3.385(11) . ?
W3 Na1 3.506(6) . ?
W4 O4ZN 1.755(9) . ?
W4 O4T 1.766(10) . ?
W4 O45 1.924(9) . ?
W4 O49 1.935(9) . ?
W4 O14 2.088(9) . ?
W4 O1GE 2.279(9) . ?
W5 O5T 1.745(9) . ?
W5 O5ZN 1.770(9) . ?
W5 O45 1.920(9) . ?
W5 O56 1.975(9) . ?
W5 O25 2.069(9) . ?
W5 O2GE 2.285(9) . ?
W5 Na6 3.664(15) 1_665 ?
W6 O6T 1.709(10) . ?
W6 O6ZN 1.797(10) . ?
W6 O56 1.914(9) . ?
W6 O67 1.924(9) . ?
W6 O26 2.025(10) . ?
W6 O2GE 2.315(9) . ?
W6 Na1 3.470(6) . ?
W7 O7T 1.716(10) . ?
W7 O7A 1.809(9) . ?
W7 O78 1.917(9) . ?
W7 O67 1.956(9) . ?
W7 O37 2.029(9) . ?
W7 O3GE 2.281(9) . ?
W7 Na1 3.540(6) . ?
W7 Na3 3.621(6) . ?
W8 O8T 1.732(10) . ?
W8 O8A 1.746(9) . ?
W8 O89 1.913(9) . ?
W8 O78 1.988(9) . ?
W8 O38 2.053(9) . ?
W8 O3GE 2.299(9) . ?
W8 Na5 3.534(11) . ?
W8 Na6 3.682(14) . ?
W9 O9T 1.721(9) . ?
W9 O9ZN 1.779(10) . ?
W9 O89 1.950(9) . ?
W9 O49 1.960(10) . ?
W9 O19 2.035(10) . ?
W9 O1GE 2.288(9) . ?
W9 Na5 3.589(11) . ?
Ge1 O4GE 1.730(9) . ?
Ge1 O2GE 1.752(9) . ?
Ge1 O1GE 1.752(9) . ?
Ge1 O3GE 1.762(9) . ?
Zn1 O9ZN 2.050(9) . ?
Zn1 O1ZW 2.098(9) . ?
Zn1 O4GE 2.104(9) . ?
Zn1 O7A 2.108(9) 2_565 ?
Zn1 O4ZN 2.116(10) . ?
Zn1 O6ZN 2.133(10) 2_565 ?
Zn1 Zn2 3.144(2) 2_565 ?
Zn2 O8A 2.045(9) 2_565 ?
Zn2 O5ZN 2.052(10) . ?
Zn2 O4GE 2.110(9) 2_565 ?
Zn2 O4GE 2.114(9) . ?
Zn2 O6ZN 2.155(9) . ?
Zn2 O7A 2.176(9) 2_565 ?
Zn2 Zn1 3.144(2) 2_565 ?
Na1 O9T 2.357(11) 1_655 ?
Na1 O8W 2.361(12) . ?
Na1 O67 2.449(11) . ?
Na1 O26 2.504(11) . ?
Na1 O23 2.526(11) . ?
Na1 O9W 2.555(13) . ?
Na1 O37 2.573(10) . ?
Na1 Na2 3.485(9) . ?
Na2 O9W 2.338(12) . ?
Na2 O16W 2.37(3) . ?
Na2 O17W 2.39(2) 1_655 ?
Na2 O5T 2.429(12) 1_545 ?
Na2 O10W 2.436(12) . ?
Na2 O8W 2.463(13) . ?
Na2 O18W 2.59(3) . ?
Na2 Na6 3.444(16) 1_655 ?
Na3 O78 2.345(11) . ?
Na3 O7T 2.379(12) 2 ?
Na3 O7W 2.379(14) . ?
Na3 O4W 2.443(12) . ?
Na3 O4W 2.458(12) 2 ?
Na3 O1W 2.482(12) . ?
Na3 Na3 3.318(12) 2 ?
Na4 O3T 2.305(11) 2_666 ?
Na4 O19W 2.33(3) . ?
Na4 O12W 2.357(12) . ?
Na4 O2T 2.394(11) . ?
Na4 O2W 2.410(12) . ?
Na4 O3W 2.445(15) . ?
Na4 O14W 2.52(2) . ?
Na4 Na8 3.288(15) 1_665 ?
Na4 Na8 3.786(16) 2_666 ?
Na5 O17W 2.08(2) . ?
Na5 O1T 2.340(15) 2_566 ?
Na5 O13 2.463(14) . ?
Na5 O89 2.532(14) . ?
Na5 O38 2.533(14) . ?
Na5 O19 2.574(14) . ?
Na5 O3W 2.786(17) 2_666 ?
Na5 Na6 3.40(2) . ?
Na6 O17W 1.96(3) . ?
Na6 O13W 2.38(2) . ?
Na6 O11W 2.422(19) . ?
Na6 O8T 2.426(17) . ?
Na6 O5T 2.456(17) 1_445 ?
Na6 Na2 3.444(16) 1_455 ?
Na6 Na8 3.54(2) . ?
Na6 W5 3.664(14) 1_445 ?
Na6 Na7 4.205(15) . ?
Na7 O6W 2.265(12) . ?
Na7 O6W 2.265(12) 2_455 ?
Na7 O1W 2.401(10) . ?
Na7 O1W 2.401(10) 2_455 ?
Na7 O8T 2.710(10) . ?
Na7 O8T 2.710(10) 2_455 ?
Na7 Na6 4.205(15) 2_455 ?
Na8 O14W 1.87(3) 1_445 ?
Na8 O13W 2.186(19) . ?
Na8 O11W 2.390(19) . ?
Na8 O19W 2.39(3) 1_445 ?
Na8 O3W 2.41(2) 2_666 ?
Na8 O14W 2.44(3) 2_666 ?
Na8 O12W 2.463(18) 1_445 ?
Na8 Na8 3.04(3) 2_556 ?
Na8 Na4 3.288(15) 1_445 ?
Na8 Na4 3.786(16) 2_666 ?
O1T Na5 2.340(15) 2_566 ?
O3T Na4 2.305(11) 2_666 ?
O4GE Zn2 2.110(9) 2_565 ?
O5T Na2 2.429(12) 1_565 ?
O5T Na6 2.456(17) 1_665 ?
O6ZN Zn1 2.133(10) 2_565 ?
O7A Zn1 2.108(9) 2_565 ?
O7A Zn2 2.176(9) 2_565 ?
O7T Na3 2.379(12) 2 ?
O8A Zn2 2.045(9) 2_565 ?
O9T Na1 2.357(11) 1_455 ?
O3W Na8 2.41(2) 2_666 ?
O3W Na5 2.786(17) 2_666 ?
O4W Na3 2.458(12) 2 ?
O12W Na8 2.463(18) 1_665 ?
O14W O19W 0.77(3) . ?
O14W Na8 1.87(3) 1_665 ?
O14W Na8 2.44(3) 2_666 ?
O15W O18W 1.81(3) 1_565 ?
O16W O18W 1.60(3) . ?
O17W Na2 2.39(2) 1_455 ?
O18W O15W 1.81(3) 1_545 ?
O19W Na8 2.39(3) 1_665 ?
